data_4502608
loop_
_publ_author_name
'Zhou, Hong-Ping'
'Gan, Xiao-Ping'
'Li, Xian-Lei'
'Liu, Zhao-Di'
'Geng, Wen-Qian'
'Zhou, Fei-Xia'
'Ke, Wei-Zai'
'Wang, Peng'
'Kong, Lin'
'Hao, Fu-Ying'
'Wu, Jie-Ying'
'Tian, Yu-Peng'

_publ_section_title
;
 Anion-Induced Assembly of Five-Coordinated Mercury(II) Complexes and
 Density Functional Theory Calculations to Study Bond Dissociation
 Energies of Long Hg&#x2212;N Bonds
;
_journal_issue 4
_journal_name_full 'Crystal Growth &amp; Design'
_journal_page_first 1767
_journal_paper_doi 10.1021/cg901453a
_journal_volume 10
_journal_year 2010
_chemical_formula_sum 'C14 H11 Hg N11 O S2'
_chemical_formula_weight 614.05
_chemical_name_systematic
; 
 ? 
;
_space_group_IT_number 2
_symmetry_cell_setting triclinic
_symmetry_space_group_name_Hall '-P 1'
_symmetry_space_group_name_H-M 'P -1'
_atom_sites_solution_hydrogens geom
_atom_sites_solution_primary direct
_atom_sites_solution_secondary difmap
_audit_creation_method SHELXL-97
_cell_angle_alpha 79.767(5)
_cell_angle_beta 74.836(5)
_cell_angle_gamma 79.822(5)
_cell_formula_units_Z 2
_cell_length_a 7.122(5)
_cell_length_b 10.876(5)
_cell_length_c 13.443(5)
_cell_measurement_reflns_used 2531
_cell_measurement_temperature 298(2)
_cell_measurement_theta_max 22.84
_cell_measurement_theta_min 2.99
_cell_volume 979.7(9)
_computing_cell_refinement 'Bruker SMART'
_computing_data_collection 'Bruker SMART'
_computing_data_reduction 'Bruker SAINT'
_computing_molecular_graphics 'Bruker SHELXTL'
_computing_publication_material 'Bruker SHELXTL'
_computing_structure_refinement 'SHELXL-97 (Sheldrick, 1997)'
_computing_structure_solution 'SHELXS-97 (Sheldrick, 1990)'
_diffrn_ambient_temperature 298(2)
_diffrn_measured_fraction_theta_full 0.988
_diffrn_measured_fraction_theta_max 0.988
_diffrn_measurement_device_type 'CCD area detector'
_diffrn_measurement_method 'phi and omega scans'
_diffrn_radiation_monochromator graphite
_diffrn_radiation_source 'fine-focus sealed tube'
_diffrn_radiation_type MoK\a
_diffrn_radiation_wavelength 0.71069
_diffrn_reflns_av_R_equivalents 0.0304
_diffrn_reflns_av_sigmaI/netI 0.0477
_diffrn_reflns_limit_h_max 8
_diffrn_reflns_limit_h_min -8
_diffrn_reflns_limit_k_max 12
_diffrn_reflns_limit_k_min -12
_diffrn_reflns_limit_l_max 15
_diffrn_reflns_limit_l_min -15
_diffrn_reflns_number 6913
_diffrn_reflns_theta_full 24.99
_diffrn_reflns_theta_max 24.99
_diffrn_reflns_theta_min 1.58
_exptl_absorpt_coefficient_mu 8.100
_exptl_absorpt_correction_T_max 0.2942
_exptl_absorpt_correction_T_min 0.1949
_exptl_absorpt_correction_type multi-scan
_exptl_absorpt_process_details sadabs
_exptl_crystal_colour colourless
_exptl_crystal_density_diffrn 2.082
_exptl_crystal_density_method 'not measured'
_exptl_crystal_description block
_exptl_crystal_F_000 584
_exptl_crystal_size_max 0.30
_exptl_crystal_size_mid 0.20
_exptl_crystal_size_min 0.20
_refine_diff_density_max 0.595
_refine_diff_density_min -0.523
_refine_diff_density_rms 0.104
_refine_ls_extinction_coef 0.0036(3)
_refine_ls_extinction_expression Fc^*^=kFc[1+0.001xFc^2^\l^3^/sin(2\q)]^-1/4^
_refine_ls_extinction_method SHELXL
_refine_ls_goodness_of_fit_ref 1.020
_refine_ls_hydrogen_treatment mixed
_refine_ls_matrix_type full
_refine_ls_number_parameters 271
_refine_ls_number_reflns 3409
_refine_ls_number_restraints 0
_refine_ls_restrained_S_all 1.020
_refine_ls_R_factor_all 0.0393
_refine_ls_R_factor_gt 0.0300
_refine_ls_shift/su_max 0.002
_refine_ls_shift/su_mean 0.000
_refine_ls_structure_factor_coef Fsqd
_refine_ls_weighting_details 'calc w=1/[\s^2^(Fo^2^)+(0.0229P)^2^+0.0000P] where P=(Fo^2^+2Fc^2^)/3'
_refine_ls_weighting_scheme calc
_refine_ls_wR_factor_gt 0.0585
_refine_ls_wR_factor_ref 0.0618
_reflns_number_gt 2876
_reflns_number_total 3409
_reflns_threshold_expression >2sigma(I)
_cod_data_source_file cg901453a_si_001.cif
_cod_data_source_block gxp
_cod_depositor_comments
;
The following automatic conversions were performed:

'_symmetry_cell_setting' value 'Triclinic' changed to 'triclinic'
according to /home/saulius/struct/CIF-dictionaries/cif_core.dic
dictionary named 'cif_core.dic' version 2.4.2 from 2011-04-26.

Automatic conversion script
Id: cif_fix_values 1715 2011-07-08 13:25:40Z adriana 
;
_cod_original_sg_symbol_H-M P-1
_cod_database_code 4502608

loop_
_symmetry_equiv_pos_as_xyz
'x, y, z'
'-x, -y, -z'

loop_
_atom_site_label
_atom_site_type_symbol
_atom_site_fract_x
_atom_site_fract_y
_atom_site_fract_z
_atom_site_U_iso_or_equiv
_atom_site_adp_type
_atom_site_occupancy
_atom_site_symmetry_multiplicity
_atom_site_calc_flag
_atom_site_refinement_flags
Hg1 Hg 0.86076(3) 0.59660(2) 0.856819(17) 0.05053(11) Uani 1 1 d .
S1 S 0.5802(2) 0.49528(14) 0.86339(12) 0.0553(4) Uani 1 1 d .
S2 S 1.0740(2) 0.67070(17) 0.93875(14) 0.0688(5) Uani 1 1 d .
C6 C 0.8488(7) 0.7958(4) 0.6278(4) 0.0346(11) Uani 1 1 d .
N8 N 0.7110(6) 0.8630(4) 0.6996(3) 0.0373(10) Uani 1 1 d .
N7 N 1.1281(6) 0.4620(4) 0.7294(3) 0.0398(10) Uani 1 1 d .
N5 N 0.9392(5) 0.6866(4) 0.6660(3) 0.0358(9) Uani 1 1 d .
N9 N 0.6757(6) 0.8195(4) 0.8041(3) 0.0456(11) Uani 1 1 d .
C1 C 1.0260(9) 0.9480(6) 0.2243(5) 0.0629(17) Uani 1 1 d .
H1 H 0.9919 1.0173 0.1778 0.075 Uiso 1 1 calc R
N1 N 0.9537(7) 0.9387(4) 0.3249(4) 0.0526(12) Uani 1 1 d .
N6 N 1.1578(5) 0.5082(3) 0.6254(3) 0.0341(9) Uani 1 1 d .
N4 N 0.8733(6) 0.8470(4) 0.5295(3) 0.0369(10) Uani 1 1 d .
C8 C 1.3518(8) 0.3301(5) 0.6313(4) 0.0484(14) Uani 1 1 d .
H5 H 1.4433 0.2602 0.6140 0.058 Uiso 1 1 calc R
C5 C 1.0618(6) 0.6249(4) 0.5924(4) 0.0314(11) Uani 1 1 d .
N3 N 1.0997(6) 0.6620(4) 0.4913(3) 0.0363(10) Uani 1 1 d .
N2 N 1.0452(6) 0.8219(4) 0.3603(3) 0.0417(10) Uani 1 1 d .
C4 C 1.0030(7) 0.7753(5) 0.4656(4) 0.0367(12) Uani 1 1 d .
C12 C 0.5351(8) 0.9021(5) 0.8472(5) 0.0514(14) Uani 1 1 d .
H9 H 0.4804 0.8972 0.9184 0.062 Uiso 1 1 calc R
C11 C 0.4760(8) 0.9997(5) 0.7723(5) 0.0525(15) Uani 1 1 d .
H8 H 0.3791 1.0684 0.7846 0.063 Uiso 1 1 calc R
C7 C 1.2939(7) 0.4287(5) 0.5657(4) 0.0414(12) Uani 1 1 d .
H4 H 1.3376 0.4408 0.4936 0.050 Uiso 1 1 calc R
N10 N 0.4864(8) 0.6335(5) 0.6811(4) 0.0690(15) Uani 1 1 d .
C2 C 1.1600(10) 0.8430(7) 0.1939(5) 0.0667(18) Uani 1 1 d .
H2 H 1.2283 0.8306 0.1265 0.080 Uiso 1 1 calc R
C13 C 0.5256(8) 0.5777(5) 0.7547(5) 0.0501(14) Uani 1 1 d .
C9 C 1.2463(8) 0.3537(5) 0.7315(4) 0.0476(14) Uani 1 1 d .
H6 H 1.2582 0.2997 0.7921 0.057 Uiso 1 1 calc R
C10 C 0.5900(7) 0.9723(5) 0.6792(5) 0.0453(13) Uani 1 1 d .
H7 H 0.5868 1.0185 0.6143 0.054 Uiso 1 1 calc R
C14 C 0.9124(10) 0.7859(6) 0.9924(4) 0.0583(16) Uani 1 1 d .
N11 N 0.8078(11) 0.8657(7) 1.0290(5) 0.098(2) Uani 1 1 d .
C3 C 1.1701(8) 0.7638(6) 0.2820(4) 0.0541(15) Uani 1 1 d .
H3 H 1.2467 0.6854 0.2881 0.065 Uiso 1 1 calc R
O1 O 0.6918(8) 0.1380(6) 0.4500(4) 0.0698(15) Uani 1 1 d .
H10 H 0.655(9) 0.181(6) 0.415(5) 0.04(2) Uiso 1 1 d .
H11 H 0.737(13) 0.060(9) 0.435(7) 0.14(4) Uiso 1 1 d .

loop_
_atom_site_aniso_label
_atom_site_aniso_U_11
_atom_site_aniso_U_22
_atom_site_aniso_U_33
_atom_site_aniso_U_23
_atom_site_aniso_U_13
_atom_site_aniso_U_12
Hg1 0.06259(17) 0.04789(16) 0.04193(16) -0.00680(10) -0.01788(11) -0.00092(10)
S1 0.0593(9) 0.0550(9) 0.0458(9) 0.0029(7) -0.0064(7) -0.0114(7)
S2 0.0667(10) 0.0702(11) 0.0780(12) -0.0244(9) -0.0349(9) 0.0091(8)
C6 0.031(3) 0.032(3) 0.041(3) -0.003(2) -0.008(2) -0.008(2)
N8 0.036(2) 0.038(2) 0.035(3) -0.009(2) -0.0062(19) 0.0016(19)
N7 0.044(2) 0.033(2) 0.037(3) -0.001(2) -0.005(2) -0.0018(19)
N5 0.037(2) 0.032(2) 0.036(2) -0.0038(19) -0.0076(19) -0.0006(18)
N9 0.049(3) 0.046(3) 0.037(3) -0.009(2) -0.005(2) 0.003(2)
C1 0.077(4) 0.072(5) 0.043(4) 0.018(3) -0.028(3) -0.025(4)
N1 0.056(3) 0.050(3) 0.051(3) 0.010(2) -0.021(2) -0.007(2)
N6 0.035(2) 0.030(2) 0.037(2) -0.0090(19) -0.0064(19) -0.0006(18)
N4 0.037(2) 0.036(2) 0.037(3) -0.003(2) -0.009(2) -0.0056(19)
C8 0.044(3) 0.029(3) 0.063(4) -0.009(3) -0.001(3) 0.003(2)
C5 0.026(2) 0.034(3) 0.035(3) -0.003(2) -0.008(2) -0.005(2)
N3 0.040(2) 0.034(2) 0.033(2) -0.0075(19) -0.0065(19) -0.0008(19)
N2 0.046(3) 0.043(3) 0.038(3) 0.001(2) -0.016(2) -0.008(2)
C4 0.035(3) 0.042(3) 0.036(3) -0.001(2) -0.012(2) -0.012(2)
C12 0.052(3) 0.050(4) 0.048(4) -0.019(3) -0.005(3) 0.006(3)
C11 0.049(3) 0.044(3) 0.066(4) -0.018(3) -0.018(3) 0.008(3)
C7 0.038(3) 0.040(3) 0.046(3) -0.016(3) -0.006(2) -0.001(2)
N10 0.074(4) 0.079(4) 0.062(4) -0.004(3) -0.027(3) -0.022(3)
C2 0.081(5) 0.089(5) 0.032(3) -0.002(4) -0.009(3) -0.029(4)
C13 0.049(3) 0.048(4) 0.052(4) -0.009(3) -0.006(3) -0.012(3)
C9 0.053(3) 0.030(3) 0.051(4) 0.009(3) -0.010(3) 0.000(2)
C10 0.046(3) 0.032(3) 0.054(4) -0.005(3) -0.016(3) 0.009(2)
C14 0.076(4) 0.070(4) 0.032(3) -0.010(3) -0.016(3) -0.010(4)
N11 0.132(6) 0.104(5) 0.060(4) -0.039(4) -0.026(4) 0.017(5)
C3 0.062(4) 0.063(4) 0.036(3) -0.011(3) -0.007(3) -0.009(3)
O1 0.088(4) 0.052(3) 0.078(4) -0.005(3) -0.042(3) -0.004(3)

loop_
_atom_type_symbol
_atom_type_description
_atom_type_scat_dispersion_real
_atom_type_scat_dispersion_imag
_atom_type_scat_source
C C 0.0033 0.0016 'International Tables Vol C Tables 4.2.6.8 and 6.1.1.4'
H H 0.0000 0.0000 'International Tables Vol C Tables 4.2.6.8 and 6.1.1.4'
N N 0.0061 0.0033 'International Tables Vol C Tables 4.2.6.8 and 6.1.1.4'
S S 0.1246 0.1234 'International Tables Vol C Tables 4.2.6.8 and 6.1.1.4'
Hg Hg -2.3894 9.2266 'International Tables Vol C Tables 4.2.6.8 and 6.1.1.4'
O O 0.0106 0.0060 'International Tables Vol C Tables 4.2.6.8 and 6.1.1.4'

loop_
_geom_angle_atom_site_label_1
_geom_angle_atom_site_label_2
_geom_angle_atom_site_label_3
_geom_angle
S2 Hg1 S1 152.06(6)
S2 Hg1 N5 107.98(10)
S1 Hg1 N5 99.43(9)
S2 Hg1 N9 95.96(11)
S1 Hg1 N9 91.66(11)
N5 Hg1 N9 62.90(13)
S2 Hg1 N7 98.74(11)
S1 Hg1 N7 98.53(10)
N5 Hg1 N7 62.68(12)
N9 Hg1 N7 125.55(13)
C13 S1 Hg1 96.7(2)
C14 S2 Hg1 97.6(2)
N4 C6 N5 127.6(5)
N4 C6 N8 116.1(4)
N5 C6 N8 116.3(4)
C10 N8 N9 111.6(4)
C10 N8 C6 127.3(4)
N9 N8 C6 121.0(4)
C9 N7 N6 103.9(4)
C9 N7 Hg1 139.8(4)
N6 N7 Hg1 116.3(3)
C5 N5 C6 112.9(4)
C5 N5 Hg1 123.5(3)
C6 N5 Hg1 123.4(3)
C12 N9 N8 104.6(4)
C12 N9 Hg1 138.7(4)
N8 N9 Hg1 116.1(3)
N1 C1 C2 113.1(5)
N1 C1 H1 123.5
C2 C1 H1 123.5
C1 N1 N2 102.6(5)
C7 N6 N7 111.5(4)
C7 N6 C5 127.8(4)
N7 N6 C5 120.6(4)
C6 N4 C4 112.4(4)
C7 C8 C9 106.0(4)
C7 C8 H5 127.0
C9 C8 H5 127.0
N3 C5 N5 126.8(4)
N3 C5 N6 116.5(4)
N5 C5 N6 116.7(4)
C5 N3 C4 113.0(4)
C3 N2 N1 112.6(4)
C3 N2 C4 127.0(5)
N1 N2 C4 120.4(4)
N4 C4 N3 127.2(5)
N4 C4 N2 117.3(4)
N3 C4 N2 115.4(4)
N9 C12 C11 111.8(5)
N9 C12 H9 124.1
C11 C12 H9 124.1
C10 C11 C12 105.7(5)
C10 C11 H8 127.1
C12 C11 H8 127.1
C8 C7 N6 106.7(5)
C8 C7 H4 126.7
N6 C7 H4 126.7
C3 C2 C1 106.0(5)
C3 C2 H2 127.0
C1 C2 H2 127.0
N10 C13 S1 179.2(6)
N7 C9 C8 111.9(5)
N7 C9 H6 124.1
C8 C9 H6 124.1
C11 C10 N8 106.3(5)
C11 C10 H7 126.9
N8 C10 H7 126.9
N11 C14 S2 177.8(7)
C2 C3 N2 105.8(6)
C2 C3 H3 127.1
N2 C3 H3 127.1
H10 O1 H11 119(8)

loop_
_geom_bond_atom_site_label_1
_geom_bond_atom_site_label_2
_geom_bond_distance
Hg1 S2 2.4069(18)
Hg1 S1 2.422(2)
Hg1 N5 2.530(4)
Hg1 N9 2.620(4)
Hg1 N7 2.628(4)
S1 C13 1.673(6)
S2 C14 1.671(7)
C6 N4 1.319(6)
C6 N5 1.332(6)
C6 N8 1.390(6)
N8 C10 1.370(6)
N8 N9 1.372(5)
N7 C9 1.321(6)
N7 N6 1.373(5)
N5 C5 1.330(6)
N9 C12 1.307(6)
C1 N1 1.306(7)
C1 C2 1.400(9)
C1 H1 0.9300
N1 N2 1.385(6)
N6 C7 1.369(6)
N6 C5 1.388(6)
N4 C4 1.329(6)
C8 C7 1.341(7)
C8 C9 1.403(7)
C8 H5 0.9300
C5 N3 1.318(6)
N3 C4 1.336(6)
N2 C3 1.359(7)
N2 C4 1.389(6)
C12 C11 1.414(8)
C12 H9 0.9300
C11 C10 1.353(7)
C11 H8 0.9300
C7 H4 0.9300
N10 C13 1.138(7)
C2 C3 1.346(8)
C2 H2 0.9300
C9 H6 0.9300
C10 H7 0.9300
C14 N11 1.132(8)
C3 H3 0.9300
O1 H10 0.67(6)
O1 H11 0.89(9)

loop_
_geom_hbond_atom_site_label_D
_geom_hbond_atom_site_label_H
_geom_hbond_atom_site_label_A
_geom_hbond_distance_DH
_geom_hbond_distance_HA
_geom_hbond_distance_DA
_geom_hbond_angle_DHA
_geom_hbond_site_symmetry_A
O1 H11 N1 0.89(9) 2.26(9) 3.039(8) 146(8) 1_545
O1 H10 N10 0.67(6) 2.41(6) 3.064(8) 167(7) 2_666

loop_
_geom_torsion_atom_site_label_1
_geom_torsion_atom_site_label_2
_geom_torsion_atom_site_label_3
_geom_torsion_atom_site_label_4
_geom_torsion
S2 Hg1 S1 C13 148.8(2)
N5 Hg1 S1 C13 -20.0(2)
N9 Hg1 S1 C13 42.8(2)
N7 Hg1 S1 C13 -83.6(2)
S1 Hg1 S2 C14 -67.7(3)
N5 Hg1 S2 C14 100.7(2)
N9 Hg1 S2 C14 37.3(2)
N7 Hg1 S2 C14 164.7(2)
N4 C6 N8 C10 4.1(7)
N5 C6 N8 C10 -175.1(5)
N4 C6 N8 N9 -179.0(4)
N5 C6 N8 N9 1.7(6)
S2 Hg1 N7 C9 73.9(5)
S1 Hg1 N7 C9 -84.1(5)
N5 Hg1 N7 C9 179.7(6)
N9 Hg1 N7 C9 177.7(5)
S2 Hg1 N7 N6 -110.4(3)
S1 Hg1 N7 N6 91.7(3)
N5 Hg1 N7 N6 -4.6(3)
N9 Hg1 N7 N6 -6.6(4)
N4 C6 N5 C5 -2.2(7)
N8 C6 N5 C5 177.0(4)
N4 C6 N5 Hg1 -176.6(3)
N8 C6 N5 Hg1 2.6(6)
S2 Hg1 N5 C5 95.2(3)
S1 Hg1 N5 C5 -90.3(3)
N9 Hg1 N5 C5 -177.3(4)
N7 Hg1 N5 C5 4.5(3)
S2 Hg1 N5 C6 -91.0(4)
S1 Hg1 N5 C6 83.5(4)
N9 Hg1 N5 C6 -3.5(3)
N7 Hg1 N5 C6 178.3(4)
C10 N8 N9 C12 -0.4(6)
C6 N8 N9 C12 -177.7(4)
C10 N8 N9 Hg1 172.5(3)
C6 N8 N9 Hg1 -4.8(5)
S2 Hg1 N9 C12 -79.3(5)
S1 Hg1 N9 C12 73.8(5)
N5 Hg1 N9 C12 173.5(6)
N7 Hg1 N9 C12 175.5(5)
S2 Hg1 N9 N8 111.2(3)
S1 Hg1 N9 N8 -95.7(3)
N5 Hg1 N9 N8 4.0(3)
N7 Hg1 N9 N8 6.0(4)
C2 C1 N1 N2 -0.3(7)
C9 N7 N6 C7 -0.4(5)
Hg1 N7 N6 C7 -177.6(3)
C9 N7 N6 C5 -177.8(4)
Hg1 N7 N6 C5 5.1(5)
N5 C6 N4 C4 1.0(7)
N8 C6 N4 C4 -178.1(4)
C6 N5 C5 N3 0.8(7)
Hg1 N5 C5 N3 175.2(3)
C6 N5 C5 N6 -178.2(4)
Hg1 N5 C5 N6 -3.8(5)
C7 N6 C5 N3 2.8(7)
N7 N6 C5 N3 179.7(4)
C7 N6 C5 N5 -178.1(4)
N7 N6 C5 N5 -1.2(6)
N5 C5 N3 C4 1.4(7)
N6 C5 N3 C4 -179.6(4)
C1 N1 N2 C3 0.3(6)
C1 N1 N2 C4 -178.6(4)
C6 N4 C4 N3 1.7(7)
C6 N4 C4 N2 -177.9(4)
C5 N3 C4 N4 -2.8(7)
C5 N3 C4 N2 176.8(4)
C3 N2 C4 N4 -179.0(5)
N1 N2 C4 N4 -0.1(6)
C3 N2 C4 N3 1.3(7)
N1 N2 C4 N3 -179.9(4)
N8 N9 C12 C11 0.2(6)
Hg1 N9 C12 C11 -170.0(4)
N9 C12 C11 C10 0.0(7)
C9 C8 C7 N6 -0.1(6)
N7 N6 C7 C8 0.3(6)
C5 N6 C7 C8 177.5(4)
N1 C1 C2 C3 0.1(7)
Hg1 S1 C13 N10 -155(45)
N6 N7 C9 C8 0.4(6)
Hg1 N7 C9 C8 176.4(4)
C7 C8 C9 N7 -0.2(6)
C12 C11 C10 N8 -0.2(6)
N9 N8 C10 C11 0.4(6)
C6 N8 C10 C11 177.5(5)
Hg1 S2 C14 N11 -159(17)
C1 C2 C3 N2 0.1(7)
N1 N2 C3 C2 -0.3(6)
C4 N2 C3 C2 178.6(5)
